data_1543764
loop_
_publ_author_name
'Saska, Jan'
'Lewis, William'
'Paton, Robert'
'Denton, Ross Matthew'

_publ_section_title
;
 Synthesis of Malhamensilipin A Exploiting Iterative
 Epoxidation/Chlorination: Experimental and Computational Analysis of
 Epoxide-Derived Chloronium Ions
;
_journal_name_full 'Chem. Sci.'
_journal_paper_doi 10.1039/C6SC03012B
_journal_year 2016
_chemical_absolute_configuration ad
_chemical_formula_moiety 'C15 H28 Cl2 O4'
_chemical_formula_sum 'C15 H28 Cl2 O4'
_chemical_formula_weight 343.27
_space_group_crystal_system orthorhombic
_space_group_IT_number 19
_space_group_name_Hall 'P 2ac 2ab'
_space_group_name_H-M_alt 'P 21 21 21'
_symmetry_space_group_name_Hall 'P 2ac 2ab'
_symmetry_space_group_name_H-M 'P 21 21 21'
_atom_sites_solution_hydrogens geom
_atom_sites_solution_primary iterative
_atom_sites_solution_secondary difmap
_audit_creation_date 2014-08-05
_audit_creation_method
;
Olex2 1.2
(compiled 2014.06.27 svn.r2953 for OlexSys, GUI svn.r4855)
;
_audit_update_record
;
2016-03-24 deposited with the CCDC.
2016-08-02 downloaded from the CCDC.
;
_cell_angle_alpha 90
_cell_angle_beta 90
_cell_angle_gamma 90
_cell_formula_units_Z 4
_cell_length_a 5.5540(6)
_cell_length_b 8.7336(10)
_cell_length_c 36.980(5)
_cell_measurement_reflns_used 3309
_cell_measurement_temperature 120(2)
_cell_measurement_theta_max 74.0110
_cell_measurement_theta_min 4.8790
_cell_volume 1793.8(4)
_computing_cell_refinement
;
CrysAlisPro, Agilent Technologies,
Version 1.171.36.28a (release 18-03-2013 CrysAlis171 .NET)
(compiled Mar 18 2013,11:47:30)
;
_computing_data_collection
;
CrysAlisPro, Agilent Technologies,
Version 1.171.36.28a (release 18-03-2013 CrysAlis171 .NET)
(compiled Mar 18 2013,11:47:30)
;
_computing_data_reduction
;
CrysAlisPro, Agilent Technologies,
Version 1.171.36.28a (release 18-03-2013 CrysAlis171 .NET)
(compiled Mar 18 2013,11:47:30)
;
_computing_molecular_graphics 'Olex2 (Dolomanov et al., 2009)'
_computing_publication_material 'Olex2 (Dolomanov et al., 2009)'
_computing_structure_refinement 'ShelXL (Sheldrick, 2008)'
_computing_structure_solution 'olex2.solve (Bourhis et al., 2013)'
_diffrn_ambient_temperature 120(2)
_diffrn_detector 'CCD area detector'
_diffrn_detector_area_resol_mean 10.6296
_diffrn_detector_type 'Agilent Diffraction Atlas detector'
_diffrn_measured_fraction_theta_full 0.998
_diffrn_measured_fraction_theta_max 0.983
_diffrn_measurement_details
;
  1 omega  -10.00   32.00   1.0000   20.0000
omega____ theta____ kappa____ phi______ frames
    -       37.5554    0.0000    0.0000 42

  2 omega   38.00  123.00   1.0000   20.0000
omega____ theta____ kappa____ phi______ frames
    -       37.5554    0.0000    0.0000 85

  3 omega  -41.00   25.00   1.0000   80.0000
omega____ theta____ kappa____ phi______ frames
    -      -38.5000   45.0000    0.0000 66

  4 omega   35.00   98.00   1.0000   80.0000
omega____ theta____ kappa____ phi______ frames
    -      104.7045  -45.0000 -120.0000 63

  5 omega   31.00   86.00   1.0000   80.0000
omega____ theta____ kappa____ phi______ frames
    -      104.7045  -30.0000    0.0000 55

  6 omega   41.00  134.00   1.0000   80.0000
omega____ theta____ kappa____ phi______ frames
    -      104.7045  -77.0000   90.0000 93

  7 omega   36.00   91.00   1.0000   80.0000
omega____ theta____ kappa____ phi______ frames
    -      104.7045  -30.0000  -60.0000 55

  8 omega   71.00  103.00   1.0000   80.0000
omega____ theta____ kappa____ phi______ frames
    -      104.7045  -94.0000  -90.0000 32

  9 omega   42.00   79.00   1.0000   80.0000
omega____ theta____ kappa____ phi______ frames
    -      104.7045  -30.0000   90.0000 37

 10 omega   34.00   62.00   1.0000   80.0000
omega____ theta____ kappa____ phi______ frames
    -      104.7045  -37.0000   70.0000 28

 11 omega   17.00  109.00   1.0000   20.0000
omega____ theta____ kappa____ phi______ frames
    -       37.5554   38.0000   90.0000 92

 12 omega   12.00  106.00   1.0000   20.0000
omega____ theta____ kappa____ phi______ frames
    -       37.5554   57.0000 -150.0000 94

 13 omega   79.00  173.00   1.0000   80.0000
omega____ theta____ kappa____ phi______ frames
    -      104.7045   61.0000   30.0000 94

 14 omega   64.00  178.00   1.0000   80.0000
omega____ theta____ kappa____ phi______ frames
    -      104.7045   15.0000  -30.0000 114

 15 omega   84.00  172.00   1.0000   80.0000
omega____ theta____ kappa____ phi______ frames
    -      104.7045   30.0000 -150.0000 88

 16 omega   84.00  178.00   1.0000   80.0000
omega____ theta____ kappa____ phi______ frames
    -      104.7045   30.0000  120.0000 94
;
_diffrn_measurement_device '\k-geometry diffractometer'
_diffrn_measurement_device_type 'GV1000, Atlas'
_diffrn_measurement_method '\w scans'
_diffrn_orient_matrix_UB_11 -0.2523981000
_diffrn_orient_matrix_UB_12 -0.0714681000
_diffrn_orient_matrix_UB_13 -0.0033900000
_diffrn_orient_matrix_UB_21 -0.0080233000
_diffrn_orient_matrix_UB_22 0.0448422000
_diffrn_orient_matrix_UB_23 -0.0402267000
_diffrn_orient_matrix_UB_31 0.1146764000
_diffrn_orient_matrix_UB_32 -0.1550939000
_diffrn_orient_matrix_UB_33 -0.0101532000
_diffrn_radiation_collimation 'focusing mirrors'
_diffrn_radiation_monochromator mirror
_diffrn_radiation_probe x-ray
_diffrn_radiation_type CuK\a
_diffrn_radiation_wavelength 1.54184
_diffrn_reflns_av_R_equivalents 0.1037
_diffrn_reflns_av_unetI/netI 0.0817
_diffrn_reflns_Laue_measured_fraction_full 0.998
_diffrn_reflns_Laue_measured_fraction_max 0.983
_diffrn_reflns_limit_h_max 6
_diffrn_reflns_limit_h_min -6
_diffrn_reflns_limit_k_max 9
_diffrn_reflns_limit_k_min -10
_diffrn_reflns_limit_l_max 46
_diffrn_reflns_limit_l_min -45
_diffrn_reflns_number 11721
_diffrn_reflns_point_group_measured_fraction_full 0.992
_diffrn_reflns_point_group_measured_fraction_max 0.967
_diffrn_reflns_theta_full 67.684
_diffrn_reflns_theta_max 76.388
_diffrn_reflns_theta_min 4.783
_diffrn_source 'microfocus sealed tube'
_diffrn_source_target Cu
_diffrn_source_type 'Agilent Diffraction microfocus tube'
_exptl_absorpt_coefficient_mu 3.359
_exptl_absorpt_correction_T_max 1.348
_exptl_absorpt_correction_T_min 0.445
_exptl_absorpt_correction_type gaussian
_exptl_absorpt_process_details
;
CrysAlisPro, Agilent Technologies,
Version 1.171.36.28a (release 18-03-2013 CrysAlis171 .NET)
(compiled Mar 18 2013,11:47:30)
Numerical absorption correction based on gaussian integration over
            a multifaceted crystal model
;
_exptl_crystal_colour 'clear colourless'
_exptl_crystal_colour_lustre clear
_exptl_crystal_colour_primary colourless
_exptl_crystal_density_diffrn 1.271
_exptl_crystal_description needle
_exptl_crystal_F_000 736
_exptl_crystal_size_max 0.7583
_exptl_crystal_size_mid 0.0861
_exptl_crystal_size_min 0.0217
_refine_diff_density_max 1.446
_refine_diff_density_min -0.746
_refine_diff_density_rms 0.144
_refine_ls_abs_structure_details
;
 Flack x determined using 1007 quotients [(I+)-(I-)]/[(I+)+(I-)]
 (Parsons, Flack and Wagner, Acta Cryst. B69 (2013) 249-259).
;
_refine_ls_abs_structure_Flack 0.10(4)
_refine_ls_extinction_method none
_refine_ls_goodness_of_fit_ref 1.084
_refine_ls_hydrogen_treatment constr
_refine_ls_matrix_type full
_refine_ls_number_parameters 194
_refine_ls_number_reflns 3611
_refine_ls_number_restraints 168
_refine_ls_restrained_S_all 1.065
_refine_ls_R_factor_all 0.1504
_refine_ls_R_factor_gt 0.1349
_refine_ls_shift/su_max 0.000
_refine_ls_shift/su_mean 0.000
_refine_ls_structure_factor_coef Fsqd
_refine_ls_weighting_details 'w=1/[\s^2^(Fo^2^)+(0.0905P)^2^+22.9016P] where P=(Fo^2^+2Fc^2^)/3'
_refine_ls_weighting_scheme calc
_refine_ls_wR_factor_gt 0.3369
_refine_ls_wR_factor_ref 0.3452
_reflns_Friedel_coverage 0.665
_reflns_Friedel_fraction_full 0.982
_reflns_Friedel_fraction_max 0.944
_reflns_number_gt 3031
_reflns_number_total 3611
_reflns_threshold_expression 'I > 2\s(I)'
_cod_data_source_file c6sc03012b2.cif
_cod_data_source_block jsrsce
_cod_database_code 1543764
_nottingham_internal_coll_name JSRSCE
_nottingham_internal_coll_number 12838
_nottingham_internal_coll_client JS/RD
_nottingham_internal_coll_type custom
_nottingham_internal_coll_frame_method 'omega scans'
_nottingham_internal_coll_frame_time '20.0000, 80.0000'
_nottingham_internal_coll_frame_width 1.0000
_nottingham_internal_coll_user pczwl
_nottingham_internal_coll_location NOTTS
_nottingham_internal_process_user pczwl
_nottingham_internal_solution_user pczwl
_nottingham_internal_refinement_user pczwl
_nottingham_internal_validation_date 3/2/2014
_nottingham_internal_validation_user pczwl
_nottingham_internal_archive_date 5/8/2014
_shelxl_version_number 2014/6
_chemical_oxdiff_formula 'C15 H28 Cl2 O4'
_chemical_oxdiff_usercomment 'JSRSCE #12838 IN FOMBLIN FILM ON MICROMOUNT FOR JS/RS'
_shelx_space_group_comment
;
The symmetry employed for this shelxl refinement is uniquely defined
by the following loop, which should always be used as a source of
symmetry information in preference to the above space-group names.
They are only intended as comments.
;
_reflns_odcompleteness_completeness 99.85
_reflns_odcompleteness_iscentric 1
_reflns_odcompleteness_theta 67.13
_olex2_refinement_description
;
1. Fixed Uiso
 At 1.2 times of:
  All C(H) groups, All C(H,H) groups
 At 1.5 times of:
  All C(H,H,H) groups, All O(H) groups
2. Uiso/Uaniso restraints and constraints
C13 \\sim C12 \\sim C11 \\sim C10 \\sim C9 \\sim C8 \\sim C7: within 2A with
sigma of 0.005 and sigma for terminal atoms of 0.01
3. Rigid body (RIGU) restrains
 All non-hydrogen atoms
 with sigma for 1-2 distances of 0.004 and sigma for 1-3 distances of 0.004
4.a Ternary CH refined with riding coordinates:
 C2(H2), C3(H3A), C4(H4), C5(H5)
4.b Secondary CH2 refined with riding coordinates:
 C6(H6A,H6B), C7(H7A,H7B), C8(H8A,H8B), C9(H9A,H9B), C10(H10A,H10B), C11(H11A,
 H11B), C12(H12A,H12B), C14(H14A,H14B)
4.c Idealised Me refined as rotating group:
 C13(H13A,H13B,H13C), C15(H15A,H15B,H15C)
4.d Idealised tetrahedral OH refined as rotating group:
 O3(H3), O4(H4A)
;
_olex2_exptl_crystal_mounting_method 'mounted in fomblin film on a micromount'
_olex2_submission_special_instructions 'No special instructions were received'

loop_
_space_group_symop_operation_xyz
'x, y, z'
'-x+1/2, -y, z+1/2'
'x+1/2, -y+1/2, -z'
'-x, y+1/2, -z+1/2'

loop_
_atom_site_label
_atom_site_type_symbol
_atom_site_fract_x
_atom_site_fract_y
_atom_site_fract_z
_atom_site_U_iso_or_equiv
_atom_site_adp_type
_atom_site_occupancy
_atom_site_site_symmetry_order
_atom_site_calc_flag
_atom_site_refinement_flags_posn
Cl1 Cl 0.8502(7) 0.3127(4) 0.40303(10) 0.0486(9) Uani 1 1 d .
C1 C 0.842(3) 0.524(2) 0.5134(5) 0.051(3) Uani 1 1 d .
O1 O 0.9105(19) 0.6542(14) 0.5104(3) 0.057(3) Uani 1 1 d .
C2 C 0.808(3) 0.4215(17) 0.4810(4) 0.043(3) Uani 1 1 d .
H2 H 0.9675 0.4089 0.4688 0.051 Uiso 1 1 calc R
Cl2 Cl 0.6304(7) 0.6514(4) 0.37726(10) 0.0465(9) Uani 1 1 d .
O2 O 0.799(2) 0.4522(15) 0.5445(3) 0.058(3) Uani 1 1 d .
O3 O 0.7178(17) 0.2717(12) 0.4898(3) 0.047(3) Uani 1 1 d .
H3 H 0.5683 0.2692 0.4864 0.070 Uiso 1 1 calc GR
C3 C 0.638(3) 0.5005(18) 0.4546(4) 0.043(3) Uani 1 1 d .
H3A H 0.7098 0.5997 0.4464 0.051 Uiso 1 1 calc R
C4 C 0.578(2) 0.3969(16) 0.4210(4) 0.038(3) Uani 1 1 d .
H4 H 0.4685 0.3126 0.4291 0.046 Uiso 1 1 calc R
O4 O 0.410(2) 0.5267(14) 0.4711(3) 0.049(3) Uani 1 1 d .
H4A H 0.4304 0.5498 0.4930 0.074 Uiso 1 1 calc GR
C5 C 0.449(2) 0.4901(16) 0.3919(4) 0.038(3) Uani 1 1 d .
H5 H 0.2978 0.5317 0.4027 0.046 Uiso 1 1 calc R
C6 C 0.380(3) 0.3962(15) 0.3587(4) 0.040(3) Uani 1 1 d .
H6A H 0.2968 0.3015 0.3665 0.049 Uiso 1 1 calc R
H6B H 0.5272 0.3661 0.3454 0.049 Uiso 1 1 calc R
C7 C 0.214(2) 0.4871(15) 0.3334(4) 0.038(2) Uani 1 1 d .
H7A H 0.0925 0.5416 0.3482 0.046 Uiso 1 1 calc R
H7B H 0.3111 0.5653 0.3206 0.046 Uiso 1 1 calc R
C8 C 0.085(3) 0.3907(15) 0.3056(4) 0.037(2) Uani 1 1 d .
H8A H 0.2053 0.3389 0.2902 0.045 Uiso 1 1 calc R
H8B H -0.0095 0.3105 0.3182 0.045 Uiso 1 1 calc R
C9 C -0.080(3) 0.4819(14) 0.2822(4) 0.037(2) Uani 1 1 d .
H9A H 0.0170 0.5584 0.2689 0.044 Uiso 1 1 calc R
H9B H -0.1927 0.5390 0.2980 0.044 Uiso 1 1 calc R
C10 C -0.228(3) 0.3919(15) 0.2550(4) 0.039(2) Uani 1 1 d .
H10A H -0.1152 0.3388 0.2384 0.046 Uiso 1 1 calc R
H10B H -0.3190 0.3121 0.2682 0.046 Uiso 1 1 calc R
C11 C -0.402(3) 0.4834(15) 0.2326(4) 0.040(2) Uani 1 1 d .
H11A H -0.3116 0.5641 0.2196 0.049 Uiso 1 1 calc R
H11B H -0.5167 0.5350 0.2491 0.049 Uiso 1 1 calc R
C12 C -0.545(3) 0.3909(15) 0.2050(4) 0.044(3) Uani 1 1 d .
H12A H -0.4306 0.3398 0.1885 0.052 Uiso 1 1 calc R
H12B H -0.6349 0.3098 0.2180 0.052 Uiso 1 1 calc R
C13 C -0.719(3) 0.4807(19) 0.1830(5) 0.054(4) Uani 1 1 d .
H13A H -0.7964 0.4132 0.1654 0.081 Uiso 1 1 calc GR
H13B H -0.6331 0.5627 0.1703 0.081 Uiso 1 1 calc GR
H13C H -0.8414 0.5254 0.1989 0.081 Uiso 1 1 calc GR
C14 C 0.826(4) 0.536(3) 0.5778(5) 0.070(5) Uani 1 1 d .
H14A H 0.8630 0.4647 0.5978 0.084 Uiso 1 1 calc R
H14B H 0.9616 0.6093 0.5756 0.084 Uiso 1 1 calc R
C15 C 0.609(3) 0.619(2) 0.5861(7) 0.090(7) Uani 1 1 d .
H15A H 0.5420 0.6623 0.5638 0.134 Uiso 1 1 calc GR
H15B H 0.6456 0.7018 0.6031 0.134 Uiso 1 1 calc GR
H15C H 0.4916 0.5491 0.5970 0.134 Uiso 1 1 calc GR

loop_
_atom_site_aniso_label
_atom_site_aniso_U_11
_atom_site_aniso_U_22
_atom_site_aniso_U_33
_atom_site_aniso_U_23
_atom_site_aniso_U_13
_atom_site_aniso_U_12
Cl1 0.0417(18) 0.0416(19) 0.063(2) 0.0007(15) 0.0016(16) 0.0043(16)
C1 0.026(6) 0.058(6) 0.068(6) -0.007(5) 0.001(5) -0.003(5)
O1 0.038(6) 0.053(6) 0.079(7) -0.010(5) -0.001(5) -0.007(5)
C2 0.027(6) 0.037(6) 0.065(6) 0.002(5) 0.000(5) 0.000(4)
Cl2 0.048(2) 0.0355(17) 0.0562(19) 0.0025(14) 0.0015(16) -0.0098(16)
O2 0.039(6) 0.061(7) 0.073(5) 0.000(4) 0.004(4) 0.005(5)
O3 0.023(4) 0.041(5) 0.076(7) 0.007(4) -0.002(4) -0.007(4)
C3 0.026(5) 0.043(7) 0.060(6) -0.003(5) 0.002(4) 0.001(5)
C4 0.025(6) 0.029(6) 0.060(6) 0.001(4) 0.003(4) -0.001(4)
O4 0.039(5) 0.050(7) 0.058(6) -0.005(5) 0.002(4) 0.000(5)
C5 0.027(5) 0.028(6) 0.060(6) -0.002(5) 0.003(4) -0.005(5)
C6 0.035(6) 0.025(6) 0.061(6) 0.001(5) -0.001(5) -0.002(5)
C7 0.031(5) 0.021(5) 0.063(5) 0.002(4) -0.003(4) -0.006(4)
C8 0.031(4) 0.018(4) 0.063(5) 0.002(4) -0.001(4) -0.003(4)
C9 0.033(4) 0.013(4) 0.063(5) -0.002(4) -0.001(4) 0.000(4)
C10 0.035(4) 0.014(4) 0.067(5) -0.004(4) -0.003(4) -0.001(4)
C11 0.038(5) 0.016(4) 0.068(5) -0.004(4) -0.004(4) 0.004(4)
C12 0.043(5) 0.014(5) 0.073(6) -0.005(4) -0.010(5) 0.010(4)
C13 0.052(7) 0.033(7) 0.076(8) -0.001(6) -0.012(6) 0.014(6)
C14 0.052(9) 0.080(12) 0.077(8) -0.010(8) 0.004(7) 0.008(9)
C15 0.042(9) 0.061(12) 0.166(19) -0.047(12) 0.012(10) -0.011(8)

loop_
_atom_type_symbol
_atom_type_description
_atom_type_scat_dispersion_real
_atom_type_scat_dispersion_imag
_atom_type_scat_source
C C 0.0181 0.0091 'International Tables Vol C Tables 4.2.6.8 and 6.1.1.4'
H H 0.0000 0.0000 'International Tables Vol C Tables 4.2.6.8 and 6.1.1.4'
O O 0.0492 0.0322 'International Tables Vol C Tables 4.2.6.8 and 6.1.1.4'
Cl Cl 0.3639 0.7018 'International Tables Vol C Tables 4.2.6.8 and 6.1.1.4'

loop_
_exptl_crystal_face_index_h
_exptl_crystal_face_index_k
_exptl_crystal_face_index_l
_exptl_crystal_face_perp_dist
_exptl_oxdiff_crystal_face_indexfrac_h
_exptl_oxdiff_crystal_face_indexfrac_k
_exptl_oxdiff_crystal_face_indexfrac_l
_exptl_oxdiff_crystal_face_x
_exptl_oxdiff_crystal_face_y
_exptl_oxdiff_crystal_face_z
0 -6 -6 0.0429 0.0031 -5.9859 -5.9936 0.4473 -0.0273 0.9896
0 6 6 0.0359 -0.0031 5.9859 5.9936 -0.4473 0.0273 -0.9896
-4 0 1 0.3848 -4.0069 -0.0020 0.9755 1.0082 -0.0072 -0.4691
4 0 -1 0.3719 4.0069 0.0020 -0.9755 -1.0082 0.0072 0.4691
0 0 -1 0.0143 0.0007 0.0009 -1.0008 0.0032 0.0403 0.0101
0 0 1 0.0073 -0.0007 -0.0009 1.0008 -0.0032 -0.0403 -0.0101

loop_
_geom_angle_atom_site_label_1
_geom_angle_atom_site_label_2
_geom_angle_atom_site_label_3
_geom_angle
O1 C1 C2 121.6(16)
O1 C1 O2 125.5(16)
O2 C1 C2 112.8(15)
C1 C2 H2 108.1
C1 C2 C3 108.7(13)
O3 C2 C1 113.6(13)
O3 C2 H2 108.1
O3 C2 C3 110.1(12)
C3 C2 H2 108.1
C1 O2 C14 118.7(16)
C2 O3 H3 109.5
C2 C3 H3A 110.1
C2 C3 C4 112.2(12)
C4 C3 H3A 110.1
O4 C3 C2 110.4(12)
O4 C3 H3A 110.1
O4 C3 C4 103.9(11)
Cl1 C4 H4 108.6
C3 C4 Cl1 110.2(9)
C3 C4 H4 108.6
C5 C4 Cl1 110.3(10)
C5 C4 C3 110.5(11)
C5 C4 H4 108.6
C3 O4 H4A 109.5
Cl2 C5 H5 107.7
C4 C5 Cl2 111.4(9)
C4 C5 H5 107.7
C6 C5 Cl2 108.6(10)
C6 C5 C4 113.5(12)
C6 C5 H5 107.7
C5 C6 H6A 109.4
C5 C6 H6B 109.4
C5 C6 C7 111.4(11)
H6A C6 H6B 108.0
C7 C6 H6A 109.4
C7 C6 H6B 109.4
C6 C7 H7A 108.7
C6 C7 H7B 108.7
H7A C7 H7B 107.6
C8 C7 C6 114.3(11)
C8 C7 H7A 108.7
C8 C7 H7B 108.7
C7 C8 H8A 109.0
C7 C8 H8B 109.0
H8A C8 H8B 107.8
C9 C8 C7 112.9(11)
C9 C8 H8A 109.0
C9 C8 H8B 109.0
C8 C9 H9A 108.3
C8 C9 H9B 108.3
C8 C9 C10 116.1(11)
H9A C9 H9B 107.4
C10 C9 H9A 108.3
C10 C9 H9B 108.3
C9 C10 H10A 108.3
C9 C10 H10B 108.3
H10A C10 H10B 107.4
C11 C10 C9 115.9(11)
C11 C10 H10A 108.3
C11 C10 H10B 108.3
C10 C11 H11A 108.5
C10 C11 H11B 108.5
C10 C11 C12 115.0(11)
H11A C11 H11B 107.5
C12 C11 H11A 108.5
C12 C11 H11B 108.5
C11 C12 H12A 108.5
C11 C12 H12B 108.5
H12A C12 H12B 107.5
C13 C12 C11 115.2(12)
C13 C12 H12A 108.5
C13 C12 H12B 108.5
C12 C13 H13A 109.5
C12 C13 H13B 109.5
C12 C13 H13C 109.5
H13A C13 H13B 109.5
H13A C13 H13C 109.5
H13B C13 H13C 109.5
O2 C14 H14A 109.5
O2 C14 H14B 109.5
H14A C14 H14B 108.1
C15 C14 O2 110.6(17)
C15 C14 H14A 109.5
C15 C14 H14B 109.5
C14 C15 H15A 109.5
C14 C15 H15B 109.5
C14 C15 H15C 109.5
H15A C15 H15B 109.5
H15A C15 H15C 109.5
H15B C15 H15C 109.5

loop_
_geom_bond_atom_site_label_1
_geom_bond_atom_site_label_2
_geom_bond_distance
Cl1 C4 1.808(14)
C1 O1 1.21(2)
C1 C2 1.51(2)
C1 O2 1.33(2)
C2 H2 1.0000
C2 O3 1.439(17)
C2 C3 1.52(2)
Cl2 C5 1.813(14)
O2 C14 1.44(2)
O3 H3 0.8400
C3 H3A 1.0000
C3 C4 1.57(2)
C3 O4 1.425(17)
C4 H4 1.0000
C4 C5 1.528(19)
O4 H4A 0.8400
C5 H5 1.0000
C5 C6 1.526(19)
C6 H6A 0.9900
C6 H6B 0.9900
C6 C7 1.535(19)
C7 H7A 0.9900
C7 H7B 0.9900
C7 C8 1.510(19)
C8 H8A 0.9900
C8 H8B 0.9900
C8 C9 1.491(19)
C9 H9A 0.9900
C9 H9B 0.9900
C9 C10 1.517(19)
C10 H10A 0.9900
C10 H10B 0.9900
C10 C11 1.505(19)
C11 H11A 0.9900
C11 H11B 0.9900
C11 C12 1.52(2)
C12 H12A 0.9900
C12 H12B 0.9900
C12 C13 1.48(2)
C13 H13A 0.9800
C13 H13B 0.9800
C13 H13C 0.9800
C14 H14A 0.9900
C14 H14B 0.9900
C14 C15 1.44(3)
C15 H15A 0.9800
C15 H15B 0.9800
C15 H15C 0.9800

loop_
_geom_hbond_atom_site_label_D
_geom_hbond_atom_site_label_H
_geom_hbond_atom_site_label_A
_geom_hbond_distance_DH
_geom_hbond_distance_HA
_geom_hbond_distance_DA
_geom_hbond_angle_DHA
_geom_hbond_site_symmetry_A
O3 H3 O3 0.84 2.17 2.902(7) 146.3 3_456
O3 H3 O4 0.84 2.48 2.890(16) 111.1 .
O4 H4A O1 0.84 2.59 2.869(17) 100.9 3_466

loop_
_geom_torsion_atom_site_label_1
_geom_torsion_atom_site_label_2
_geom_torsion_atom_site_label_3
_geom_torsion_atom_site_label_4
_geom_torsion
Cl1 C4 C5 Cl2 -63.9(11)
Cl1 C4 C5 C6 59.1(14)
C1 C2 C3 C4 -176.0(12)
C1 C2 C3 O4 -60.6(16)
C1 O2 C14 C15 85(2)
O1 C1 C2 O3 -177.9(13)
O1 C1 C2 C3 -55.0(19)
O1 C1 O2 C14 2(2)
C2 C1 O2 C14 179.8(14)
C2 C3 C4 Cl1 -46.7(14)
C2 C3 C4 C5 -168.9(12)
Cl2 C5 C6 C7 -65.4(13)
O2 C1 C2 O3 4.5(18)
O2 C1 C2 C3 127.4(14)
O3 C2 C3 C4 -51.0(16)
O3 C2 C3 O4 64.4(15)
C3 C4 C5 Cl2 58.3(13)
C3 C4 C5 C6 -178.8(11)
C4 C5 C6 C7 170.1(11)
O4 C3 C4 Cl1 -165.9(9)
O4 C3 C4 C5 71.9(14)
C5 C6 C7 C8 -164.4(12)
C6 C7 C8 C9 178.3(12)
C7 C8 C9 C10 -176.7(12)
C8 C9 C10 C11 177.3(13)
C9 C10 C11 C12 179.1(13)
C10 C11 C12 C13 179.7(14)
